data_2217901
loop_
_publ_author_name
'Marimuthu, Thashree'
'Bala, Muhammad D.'
'Friedrich, Holger B.'

_publ_section_title
;
 4,6-Bis(diphenylphosphino)phenoxazine (nixantphos)
;
_journal_coeditor_code DN2322
_journal_issue 4
_journal_name_full 'Acta Crystallographica Section E'
_journal_page_first o711
_journal_paper_doi 10.1107/S1600536808006648
_journal_volume 64
_journal_year 2008
_chemical_formula_iupac 'C36 H27 N O P2'
_chemical_formula_moiety 'C36 H27 N O P2'
_chemical_formula_sum 'C36 H27 N O P2'
_chemical_formula_weight 551.53
_chemical_melting_point 457(2)
_chemical_name_common nixantphos
_chemical_name_systematic
;
4,6-Bis(diphenylphosphino)phenoxazine
;
_space_group_IT_number 2
_symmetry_cell_setting triclinic
_symmetry_space_group_name_Hall '-P 1'
_symmetry_space_group_name_H-M 'P -1'
_atom_sites_solution_hydrogens geom
_atom_sites_solution_primary direct
_atom_sites_solution_secondary difmap
_cell_angle_alpha 104.055(2)
_cell_angle_beta 102.555(2)
_cell_angle_gamma 97.459(2)
_cell_formula_units_Z 2
_cell_length_a 10.4233(3)
_cell_length_b 10.9113(3)
_cell_length_c 12.9940(4)
_cell_measurement_reflns_used 3152
_cell_measurement_temperature 173(2)
_cell_measurement_theta_max 25.54
_cell_measurement_theta_min 2.19
_cell_volume 1373.04(7)
_computing_cell_refinement 'SAINT-NT (Bruker, 2005)'
_computing_data_collection 'APEX2 (Bruker, 2005)'
_computing_data_reduction 'SAINT-NT (Bruker, 2005)'
_computing_molecular_graphics
;
PLATON (Spek, 2003) and ORTEP-3 (Farrugia, 1997)
;
_computing_publication_material 'SHELXTL (Sheldrick, 2008)'
_computing_structure_refinement 'SHELXTL (Sheldrick, 2008)'
_computing_structure_solution 'SHELXTL (Sheldrick, 2008)'
_diffrn_ambient_temperature 173(2)
_diffrn_measured_fraction_theta_full 1.000
_diffrn_measured_fraction_theta_max 1.000
_diffrn_measurement_device_type 'Bruker SMART CCD area-detector'
_diffrn_measurement_method '\f and \w'
_diffrn_radiation_monochromator graphite
_diffrn_radiation_source 'fine-focus sealed tube'
_diffrn_radiation_type MoK\a
_diffrn_radiation_wavelength 0.71073
_diffrn_reflns_av_R_equivalents 0.0553
_diffrn_reflns_av_sigmaI/netI 0.0663
_diffrn_reflns_limit_h_max 12
_diffrn_reflns_limit_h_min -10
_diffrn_reflns_limit_k_max 13
_diffrn_reflns_limit_k_min -13
_diffrn_reflns_limit_l_max 16
_diffrn_reflns_limit_l_min -16
_diffrn_reflns_number 15968
_diffrn_reflns_theta_full 26.00
_diffrn_reflns_theta_max 26.00
_diffrn_reflns_theta_min 1.67
_exptl_absorpt_coefficient_mu 0.190
_exptl_absorpt_correction_type none
_exptl_crystal_colour yellow
_exptl_crystal_density_diffrn 1.334
_exptl_crystal_description triangular
_exptl_crystal_F_000 576
_exptl_crystal_size_max 0.40
_exptl_crystal_size_mid 0.18
_exptl_crystal_size_min 0.12
_refine_diff_density_max 0.376
_refine_diff_density_min -0.295
_refine_ls_extinction_method none
_refine_ls_goodness_of_fit_ref 0.946
_refine_ls_hydrogen_treatment mixed
_refine_ls_matrix_type full
_refine_ls_number_parameters 365
_refine_ls_number_reflns 5396
_refine_ls_number_restraints 0
_refine_ls_restrained_S_all 0.946
_refine_ls_R_factor_all 0.0710
_refine_ls_R_factor_gt 0.0429
_refine_ls_shift/su_max 0.001
_refine_ls_shift/su_mean 0.000
_refine_ls_structure_factor_coef Fsqd
_refine_ls_weighting_details 'calc w=1/[\s^2^(Fo^2^)+(0.048P)^2^] where P=(Fo^2^+2Fc^2^)/3'
_refine_ls_weighting_scheme calc
_refine_ls_wR_factor_gt 0.0957
_refine_ls_wR_factor_ref 0.1055
_reflns_number_gt 3646
_reflns_number_total 5396
_reflns_threshold_expression I>2\s(I)
_cod_data_source_file dn2322.cif
_cod_data_source_block I
_cod_depositor_comments
;
The following automatic conversions were performed:
'_symmetry_cell_setting' value 'Triclinic' changed to 'triclinic'
according to '/home/saulius/struct/CIF-dictionaries/cif_core.dic'
dictionary named 'cif_core.dic' version 2.4.1 from 2010-06-29.

Automatic conversion script
Id: cif_fix_enum 1527 2010-12-29 10:47:43Z saulius 

The following automatic conversions were performed:

'_symmetry_cell_setting' value 'Triclinic' changed to 'triclinic'
according to /home/saulius/struct/CIF-dictionaries/cif_core.dic
dictionary named 'cif_core.dic' version 2.4.1 from 2010-06-29.

Automatic conversion script
Id: cif_fix_values 1715 2011-07-08 13:25:40Z adriana 
;
_cod_original_sg_symbol_H-M P-1
_cod_database_code 2217901
_cod_database_fobs_code 2217901

loop_
_symmetry_equiv_pos_as_xyz
'x, y, z'
'-x, -y, -z'

loop_
_atom_site_type_symbol
_atom_site_label
_atom_site_fract_x
_atom_site_fract_y
_atom_site_fract_z
_atom_site_U_iso_or_equiv
_atom_site_adp_type
_atom_site_calc_flag
_atom_site_refinement_flags
_atom_site_occupancy
C C1 0.0632(2) 0.3597(2) 0.56267(18) 0.0339(5) Uani d . 1
C C2 0.1275(2) 0.4755(2) 0.63818(19) 0.0391(6) Uani d . 1
H H2 0.1111 0.4968 0.7089 0.047 Uiso calc R 1
C C3 0.2159(2) 0.5608(2) 0.61113(19) 0.0401(6) Uani d . 1
H H3 0.2593 0.6407 0.6633 0.048 Uiso calc R 1
C C4 0.2414(2) 0.5308(2) 0.50922(19) 0.0347(5) Uani d . 1
H H4 0.3029 0.5900 0.4921 0.042 Uiso calc R 1
C C5 0.1780(2) 0.41454(19) 0.43100(17) 0.0288(5) Uani d . 1
C C6 0.0885(2) 0.33272(19) 0.45990(18) 0.0300(5) Uani d . 1
C C7 -0.0601(2) 0.1287(2) 0.40544(18) 0.0307(5) Uani d . 1
C C8 -0.1125(2) 0.0139(2) 0.32431(18) 0.0311(5) Uani d . 1
C C9 -0.1946(2) -0.0809(2) 0.34914(19) 0.0350(5) Uani d . 1
H H9 -0.2323 -0.1612 0.2954 0.042 Uiso calc R 1
C C10 -0.2214(2) -0.0594(2) 0.4502(2) 0.0393(6) Uani d . 1
H H10 -0.2765 -0.1250 0.4660 0.047 Uiso calc R 1
C C11 -0.1690(2) 0.0565(2) 0.5287(2) 0.0395(6) Uani d . 1
H H11 -0.1897 0.0709 0.5978 0.047 Uiso calc R 1
C C12 -0.0863(2) 0.1525(2) 0.50796(19) 0.0341(5) Uani d . 1
C C21 0.3147(2) 0.50031(19) 0.28652(17) 0.0283(5) Uani d . 1
C C22 0.2595(2) 0.6054(2) 0.2703(2) 0.0390(6) Uani d . 1
H H22 0.1680 0.6049 0.2692 0.047 Uiso calc R 1
C C23 0.3343(2) 0.7100(2) 0.2558(2) 0.0415(6) Uani d . 1
H H23 0.2950 0.7818 0.2470 0.050 Uiso calc R 1
C C24 0.4657(2) 0.7113(2) 0.25396(19) 0.0400(6) Uani d . 1
H H24 0.5171 0.7829 0.2424 0.048 Uiso calc R 1
C C25 0.5217(2) 0.6081(2) 0.2690(2) 0.0423(6) Uani d . 1
H H25 0.6126 0.6084 0.2679 0.051 Uiso calc R 1
C C26 0.4479(2) 0.5037(2) 0.28585(19) 0.0351(5) Uani d . 1
H H26 0.4888 0.4335 0.2971 0.042 Uiso calc R 1
C C31 0.3144(2) 0.24846(18) 0.31367(17) 0.0280(5) Uani d . 1
C C32 0.4063(2) 0.26320(19) 0.41242(18) 0.0329(5) Uani d . 1
H H32 0.4126 0.3345 0.4734 0.040 Uiso calc R 1
C C33 0.4891(2) 0.1757(2) 0.4233(2) 0.0401(6) Uani d . 1
H H33 0.5516 0.1867 0.4916 0.048 Uiso calc R 1
C C34 0.4812(2) 0.0733(2) 0.3362(2) 0.0450(6) Uani d . 1
H H34 0.5383 0.0131 0.3440 0.054 Uiso calc R 1
C C35 0.3916(3) 0.0568(2) 0.2377(2) 0.0479(7) Uani d . 1
H H35 0.3872 -0.0142 0.1770 0.057 Uiso calc R 1
C C36 0.3075(2) 0.1434(2) 0.2262(2) 0.0385(6) Uani d . 1
H H36 0.2445 0.1309 0.1579 0.046 Uiso calc R 1
C C41 -0.1440(2) -0.1688(2) 0.12171(18) 0.0346(5) Uani d . 1
C C42 -0.0664(3) -0.2619(2) 0.1300(2) 0.0457(6) Uani d . 1
H H42 0.0234 -0.2367 0.1738 0.055 Uiso calc R 1
C C43 -0.1170(3) -0.3900(2) 0.0759(2) 0.0570(8) Uani d . 1
H H43 -0.0627 -0.4525 0.0831 0.068 Uiso calc R 1
C C44 -0.2466(3) -0.4270(2) 0.0113(2) 0.0568(8) Uani d . 1
H H44 -0.2820 -0.5152 -0.0263 0.068 Uiso calc R 1
C C45 -0.3243(3) -0.3372(2) 0.0015(2) 0.0567(7) Uani d . 1
H H45 -0.4137 -0.3629 -0.0432 0.068 Uiso calc R 1
C C46 -0.2737(2) -0.2084(2) 0.0563(2) 0.0465(6) Uani d . 1
H H46 -0.3288 -0.1467 0.0488 0.056 Uiso calc R 1
C C51 -0.1711(2) 0.09115(19) 0.13194(18) 0.0325(5) Uani d . 1
C C52 -0.1280(2) 0.1525(2) 0.0605(2) 0.0459(6) Uani d . 1
H H52 -0.0439 0.1441 0.0455 0.055 Uiso calc R 1
C C53 -0.2058(3) 0.2257(3) 0.0107(2) 0.0557(7) Uani d . 1
H H53 -0.1746 0.2680 -0.0375 0.067 Uiso calc R 1
C C54 -0.3276(3) 0.2372(2) 0.0307(2) 0.0525(7) Uani d . 1
H H54 -0.3819 0.2858 -0.0052 0.063 Uiso calc R 1
C C55 -0.3718(3) 0.1792(2) 0.1020(2) 0.0453(6) Uani d . 1
H H55 -0.4559 0.1887 0.1166 0.054 Uiso calc R 1
C C56 -0.2939(2) 0.1070(2) 0.15255(19) 0.0386(6) Uani d . 1
H H56 -0.3249 0.0674 0.2025 0.046 Uiso calc R 1
N N1 -0.0284(2) 0.27159(19) 0.58580(18) 0.0414(5) Uani d . 1
H H1 -0.018(3) 0.277(3) 0.655(2) 0.079(11) Uiso d . 1
O O1 0.02287(15) 0.21948(13) 0.37894(12) 0.0384(4) Uani d . 1
P P1 0.20112(5) 0.36083(5) 0.29234(5) 0.03016(16) Uani d . 1
P P2 -0.06220(6) -0.00273(5) 0.19630(5) 0.03407(16) Uani d . 1

loop_
_atom_site_aniso_label
_atom_site_aniso_U_11
_atom_site_aniso_U_22
_atom_site_aniso_U_33
_atom_site_aniso_U_12
_atom_site_aniso_U_13
_atom_site_aniso_U_23
C1 0.0333(13) 0.0373(13) 0.0362(14) 0.0149(10) 0.0118(11) 0.0126(10)
C2 0.0404(14) 0.0482(14) 0.0305(14) 0.0187(11) 0.0101(11) 0.0078(11)
C3 0.0358(13) 0.0364(13) 0.0387(15) 0.0118(11) 0.0014(11) -0.0018(11)
C4 0.0260(12) 0.0330(12) 0.0406(14) 0.0056(9) 0.0035(10) 0.0066(10)
C5 0.0252(11) 0.0298(11) 0.0323(13) 0.0114(9) 0.0042(10) 0.0100(9)
C6 0.0275(11) 0.0285(11) 0.0325(13) 0.0092(9) 0.0058(10) 0.0057(9)
C7 0.0253(11) 0.0354(12) 0.0376(14) 0.0088(9) 0.0108(10) 0.0177(10)
C8 0.0231(11) 0.0348(12) 0.0363(13) 0.0068(9) 0.0041(10) 0.0142(10)
C9 0.0246(12) 0.0394(13) 0.0404(14) 0.0024(9) 0.0038(10) 0.0161(10)
C10 0.0285(12) 0.0452(14) 0.0503(16) 0.0036(10) 0.0099(11) 0.0267(12)
C11 0.0325(13) 0.0562(16) 0.0419(15) 0.0157(11) 0.0179(11) 0.0251(12)
C12 0.0312(12) 0.0396(13) 0.0378(14) 0.0139(10) 0.0113(11) 0.0167(11)
C21 0.0295(12) 0.0278(11) 0.0261(12) 0.0030(9) 0.0050(9) 0.0077(9)
C22 0.0348(13) 0.0386(13) 0.0498(16) 0.0118(10) 0.0137(11) 0.0188(11)
C23 0.0503(15) 0.0314(13) 0.0462(15) 0.0139(11) 0.0113(12) 0.0151(11)
C24 0.0403(14) 0.0307(12) 0.0446(15) -0.0036(10) 0.0051(11) 0.0130(11)
C25 0.0273(12) 0.0406(14) 0.0569(17) 0.0009(10) 0.0057(11) 0.0174(12)
C26 0.0293(12) 0.0290(12) 0.0462(15) 0.0044(9) 0.0051(11) 0.0141(10)
C31 0.0272(11) 0.0237(11) 0.0336(13) 0.0002(8) 0.0110(10) 0.0085(9)
C32 0.0359(13) 0.0277(11) 0.0355(14) 0.0068(9) 0.0093(11) 0.0091(9)
C33 0.0360(13) 0.0389(13) 0.0486(16) 0.0067(10) 0.0092(12) 0.0201(12)
C34 0.0409(14) 0.0321(13) 0.0689(19) 0.0132(11) 0.0205(14) 0.0182(12)
C35 0.0511(16) 0.0307(13) 0.0604(19) 0.0103(11) 0.0233(14) 0.0007(12)
C36 0.0361(13) 0.0352(13) 0.0388(14) 0.0006(10) 0.0091(11) 0.0040(10)
C41 0.0373(13) 0.0336(12) 0.0352(14) 0.0092(10) 0.0109(11) 0.0112(10)
C42 0.0488(15) 0.0455(15) 0.0458(16) 0.0169(12) 0.0128(13) 0.0140(12)
C43 0.080(2) 0.0410(16) 0.0562(19) 0.0263(14) 0.0215(16) 0.0142(13)
C44 0.088(2) 0.0299(14) 0.0496(18) 0.0051(14) 0.0203(16) 0.0068(12)
C45 0.0572(17) 0.0420(15) 0.0559(18) 0.0010(13) 0.0041(14) 0.0000(13)
C46 0.0469(15) 0.0356(14) 0.0483(16) 0.0065(11) 0.0024(13) 0.0055(11)
C51 0.0355(13) 0.0271(11) 0.0303(13) -0.0020(9) 0.0055(10) 0.0062(9)
C52 0.0444(15) 0.0511(15) 0.0436(16) 0.0021(12) 0.0138(12) 0.0174(12)
C53 0.0628(19) 0.0604(18) 0.0529(18) 0.0077(14) 0.0145(15) 0.0351(14)
C54 0.0589(18) 0.0488(16) 0.0542(18) 0.0128(13) 0.0074(14) 0.0275(13)
C55 0.0464(15) 0.0447(14) 0.0494(17) 0.0136(12) 0.0121(13) 0.0192(12)
C56 0.0408(14) 0.0406(13) 0.0399(14) 0.0094(11) 0.0126(11) 0.0189(11)
N1 0.0534(13) 0.0434(12) 0.0354(13) 0.0145(10) 0.0226(11) 0.0132(10)
O1 0.0460(10) 0.0326(8) 0.0359(9) -0.0022(7) 0.0180(8) 0.0069(7)
P1 0.0261(3) 0.0298(3) 0.0338(3) 0.0032(2) 0.0063(3) 0.0100(2)
P2 0.0288(3) 0.0356(3) 0.0365(4) 0.0035(2) 0.0078(3) 0.0096(3)

loop_
_atom_type_symbol
_atom_type_description
_atom_type_scat_dispersion_real
_atom_type_scat_dispersion_imag
_atom_type_scat_source
C C 0.0033 0.0016 'International Tables Vol C Tables 4.2.6.8 and 6.1.1.4'
H H 0.0000 0.0000 'International Tables Vol C Tables 4.2.6.8 and 6.1.1.4'
N N 0.0061 0.0033 'International Tables Vol C Tables 4.2.6.8 and 6.1.1.4'
O O 0.0106 0.0060 'International Tables Vol C Tables 4.2.6.8 and 6.1.1.4'
P P 0.1023 0.0942 'International Tables Vol C Tables 4.2.6.8 and 6.1.1.4'

loop_
_geom_angle_atom_site_label_1
_geom_angle_atom_site_label_2
_geom_angle_atom_site_label_3
_geom_angle
C2 C1 C6 118.3(2)
C2 C1 N1 122.0(2)
C6 C1 N1 119.7(2)
C1 C2 C3 120.1(2)
C1 C2 H2 119.9
C3 C2 H2 119.9
C4 C3 C2 120.6(2)
C4 C3 H3 119.7
C2 C3 H3 119.7
C3 C4 C5 120.7(2)
C3 C4 H4 119.7
C5 C4 H4 119.7
C6 C5 C4 117.2(2)
C6 C5 P1 116.86(15)
C4 C5 P1 125.91(18)
C5 C6 C1 123.1(2)
C5 C6 O1 116.04(19)
C1 C6 O1 120.89(19)
C8 C7 O1 115.78(19)
C8 C7 C12 122.8(2)
O1 C7 C12 121.38(19)
C7 C8 C9 117.3(2)
C7 C8 P2 116.80(16)
C9 C8 P2 125.87(17)
C10 C9 C8 120.8(2)
C10 C9 H9 119.6
C8 C9 H9 119.6
C9 C10 C11 120.5(2)
C9 C10 H10 119.7
C11 C10 H10 119.7
C10 C11 C12 120.6(2)
C10 C11 H11 119.7
C12 C11 H11 119.7
C11 C12 C7 118.0(2)
C11 C12 N1 122.9(2)
C7 C12 N1 119.1(2)
C26 C21 C22 117.61(19)
C26 C21 P1 124.86(16)
C22 C21 P1 117.19(16)
C23 C22 C21 121.4(2)
C23 C22 H22 119.3
C21 C22 H22 119.3
C22 C23 C24 120.3(2)
C22 C23 H23 119.8
C24 C23 H23 119.8
C25 C24 C23 119.1(2)
C25 C24 H24 120.4
C23 C24 H24 120.4
C24 C25 C26 120.8(2)
C24 C25 H25 119.6
C26 C25 H25 119.6
C25 C26 C21 120.7(2)
C25 C26 H26 119.7
C21 C26 H26 119.7
C32 C31 C36 118.29(19)
C32 C31 P1 123.48(15)
C36 C31 P1 118.23(17)
C33 C32 C31 120.8(2)
C33 C32 H32 119.6
C31 C32 H32 119.6
C34 C33 C32 120.0(2)
C34 C33 H33 120.0
C32 C33 H33 120.0
C33 C34 C35 120.3(2)
C33 C34 H34 119.8
C35 C34 H34 119.8
C34 C35 C36 120.1(2)
C34 C35 H35 120.0
C36 C35 H35 120.0
C35 C36 C31 120.5(2)
C35 C36 H36 119.8
C31 C36 H36 119.8
C46 C41 C42 117.8(2)
C46 C41 P2 125.83(17)
C42 C41 P2 116.31(18)
C43 C42 C41 121.4(2)
C43 C42 H42 119.3
C41 C42 H42 119.3
C44 C43 C42 119.7(2)
C44 C43 H43 120.2
C42 C43 H43 120.2
C45 C44 C43 120.0(2)
C45 C44 H44 120.0
C43 C44 H44 120.0
C44 C45 C46 120.4(3)
C44 C45 H45 119.8
C46 C45 H45 119.8
C41 C46 C45 120.8(2)
C41 C46 H46 119.6
C45 C46 H46 119.6
C52 C51 C56 117.8(2)
C52 C51 P2 118.61(18)
C56 C51 P2 123.61(18)
C53 C52 C51 120.9(2)
C53 C52 H52 119.6
C51 C52 H52 119.6
C54 C53 C52 120.0(2)
C54 C53 H53 120.0
C52 C53 H53 120.0
C53 C54 C55 120.4(2)
C53 C54 H54 119.8
C55 C54 H54 119.8
C54 C55 C56 119.7(2)
C54 C55 H55 120.1
C56 C55 H55 120.1
C55 C56 C51 121.2(2)
C55 C56 H56 119.4
C51 C56 H56 119.4
C1 N1 C12 119.7(2)
C1 N1 H1 115(2)
C12 N1 H1 119.0(19)
C7 O1 C6 118.82(17)
C21 P1 C5 101.96(10)
C21 P1 C31 102.20(9)
C5 P1 C31 99.98(9)
C8 P2 C41 100.81(10)
C8 P2 C51 99.93(10)
C41 P2 C51 103.02(10)

loop_
_geom_bond_atom_site_label_1
_geom_bond_atom_site_label_2
_geom_bond_distance
C1 C2 1.379(3)
C1 C6 1.386(3)
C1 N1 1.398(3)
C2 C3 1.384(3)
C2 H2 0.9500
C3 C4 1.377(3)
C3 H3 0.9500
C4 C5 1.394(3)
C4 H4 0.9500
C5 C6 1.381(3)
C5 P1 1.833(2)
C6 O1 1.392(2)
C7 C8 1.382(3)
C7 O1 1.386(2)
C7 C12 1.387(3)
C8 C9 1.400(3)
C8 P2 1.825(2)
C9 C10 1.372(3)
C9 H9 0.9500
C10 C11 1.374(3)
C10 H10 0.9500
C11 C12 1.384(3)
C11 H11 0.9500
C12 N1 1.403(3)
C21 C26 1.385(3)
C21 C22 1.388(3)
C21 P1 1.831(2)
C22 C23 1.372(3)
C22 H22 0.9500
C23 C24 1.374(3)
C23 H23 0.9500
C24 C25 1.369(3)
C24 H24 0.9500
C25 C26 1.380(3)
C25 H25 0.9500
C26 H26 0.9500
C31 C32 1.384(3)
C31 C36 1.386(3)
C31 P1 1.836(2)
C32 C33 1.379(3)
C32 H32 0.9500
C33 C34 1.363(3)
C33 H33 0.9500
C34 C35 1.366(3)
C34 H34 0.9500
C35 C36 1.383(3)
C35 H35 0.9500
C36 H36 0.9500
C41 C46 1.381(3)
C41 C42 1.387(3)
C41 P2 1.826(2)
C42 C43 1.377(3)
C42 H42 0.9500
C43 C44 1.376(4)
C43 H43 0.9500
C44 C45 1.362(3)
C44 H44 0.9500
C45 C46 1.384(3)
C45 H45 0.9500
C46 H46 0.9500
C51 C52 1.384(3)
C51 C56 1.388(3)
C51 P2 1.828(2)
C52 C53 1.380(3)
C52 H52 0.9500
C53 C54 1.365(3)
C53 H53 0.9500
C54 C55 1.366(3)
C54 H54 0.9500
C55 C56 1.377(3)
C55 H55 0.9500
C56 H56 0.9500
N1 H1 0.86(3)

loop_
_geom_torsion_atom_site_label_1
_geom_torsion_atom_site_label_2
_geom_torsion_atom_site_label_3
_geom_torsion_atom_site_label_4
_geom_torsion
C6 C1 C2 C3 -0.8(3)
N1 C1 C2 C3 -178.9(2)
C1 C2 C3 C4 -0.5(3)
C2 C3 C4 C5 0.5(3)
C3 C4 C5 C6 0.7(3)
C3 C4 C5 P1 179.98(16)
C4 C5 C6 C1 -2.0(3)
P1 C5 C6 C1 178.60(16)
C4 C5 C6 O1 177.72(17)
P1 C5 C6 O1 -1.7(2)
C2 C1 C6 C5 2.1(3)
N1 C1 C6 C5 -179.71(19)
C2 C1 C6 O1 -177.62(18)
N1 C1 C6 O1 0.6(3)
O1 C7 C8 C9 178.75(17)
C12 C7 C8 C9 -0.3(3)
O1 C7 C8 P2 1.3(2)
C12 C7 C8 P2 -177.74(16)
C7 C8 C9 C10 0.1(3)
P2 C8 C9 C10 177.27(16)
C8 C9 C10 C11 0.7(3)
C9 C10 C11 C12 -1.3(3)
C10 C11 C12 C7 1.0(3)
C10 C11 C12 N1 -178.9(2)
C8 C7 C12 C11 -0.2(3)
O1 C7 C12 C11 -179.27(18)
C8 C7 C12 N1 179.68(19)
O1 C7 C12 N1 0.7(3)
C26 C21 C22 C23 -1.0(3)
P1 C21 C22 C23 -174.60(19)
C21 C22 C23 C24 1.9(4)
C22 C23 C24 C25 -1.3(4)
C23 C24 C25 C26 0.0(4)
C24 C25 C26 C21 0.8(4)
C22 C21 C26 C25 -0.3(3)
P1 C21 C26 C25 172.73(18)
C36 C31 C32 C33 0.1(3)
P1 C31 C32 C33 -179.82(17)
C31 C32 C33 C34 0.2(3)
C32 C33 C34 C35 0.1(4)
C33 C34 C35 C36 -0.6(4)
C34 C35 C36 C31 0.9(4)
C32 C31 C36 C35 -0.7(3)
P1 C31 C36 C35 179.27(18)
C46 C41 C42 C43 -0.7(4)
P2 C41 C42 C43 -179.0(2)
C41 C42 C43 C44 0.6(4)
C42 C43 C44 C45 -0.2(4)
C43 C44 C45 C46 -0.1(4)
C42 C41 C46 C45 0.4(4)
P2 C41 C46 C45 178.5(2)
C44 C45 C46 C41 0.0(4)
C56 C51 C52 C53 -0.7(3)
P2 C51 C52 C53 -179.29(19)
C51 C52 C53 C54 -0.7(4)
C52 C53 C54 C55 1.6(4)
C53 C54 C55 C56 -1.0(4)
C54 C55 C56 C51 -0.4(4)
C52 C51 C56 C55 1.3(3)
P2 C51 C56 C55 179.79(18)
C2 C1 N1 C12 -177.0(2)
C6 C1 N1 C12 4.9(3)
C11 C12 N1 C1 174.5(2)
C7 C12 N1 C1 -5.5(3)
C8 C7 O1 C6 -174.40(17)
C12 C7 O1 C6 4.7(3)
C5 C6 O1 C7 174.95(17)
C1 C6 O1 C7 -5.3(3)
C26 C21 P1 C5 109.83(19)
C22 C21 P1 C5 -77.11(18)
C26 C21 P1 C31 6.7(2)
C22 C21 P1 C31 179.77(17)
C6 C5 P1 C21 175.90(15)
C4 C5 P1 C21 -3.4(2)
C6 C5 P1 C31 -79.23(17)
C4 C5 P1 C31 101.45(18)
C32 C31 P1 C21 73.74(19)
C36 C31 P1 C21 -106.18(18)
C32 C31 P1 C5 -30.94(19)
C36 C31 P1 C5 149.14(17)
C7 C8 P2 C41 176.03(16)
C9 C8 P2 C41 -1.1(2)
C7 C8 P2 C51 -78.53(17)
C9 C8 P2 C51 104.31(19)
C46 C41 P2 C8 87.2(2)
C42 C41 P2 C8 -94.69(19)
C46 C41 P2 C51 -15.8(2)
C42 C41 P2 C51 162.34(18)
C52 C51 P2 C8 151.05(18)
C56 C51 P2 C8 -27.4(2)
C52 C51 P2 C41 -105.31(19)
C56 C51 P2 C41 76.2(2)

loop_
_cod_related_entry_id
_cod_related_entry_database
_cod_related_entry_code
1 ChemSpider 2505435
